data_2016324
loop_
_publ_author_name
'Ai-Li Cui'
'Han, Peng'
'Yang, Hui-Juan'
'Wang, Ru-Ji'
'Kou, Hui-Zhong'

_publ_section_title Poly[\m~2~-(<i>N</i>-hydroxypyridine-2-carboxamidine)-\m~2~-nitrato-silver(I)]
_journal_coeditor_code GD3152
_journal_issue 12
_journal_name_full 'Acta Crystallographica Section C'
_journal_page_first m560
_journal_page_last m562
_journal_paper_doi 10.1107/S0108270107051293
_journal_volume 63
_journal_year 2007
_chemical_formula_iupac '[Ag (N1 O3) (C6 H7 N3 O1)]'
_chemical_formula_moiety 'C6 H7 Ag N4 O4'
_chemical_formula_sum 'C6 H7 Ag N4 O4'
_chemical_formula_weight 307.03
_chemical_name_systematic
;
Poly[\m~2~-(N-hydroxypyridine-2-carboxamidine)-\m~2~-nitrato-silver(I)]
;
_space_group_IT_number 15
_symmetry_cell_setting monoclinic
_symmetry_space_group_name_Hall '-C 2yc'
_symmetry_space_group_name_H-M 'C 1 2/c 1'
_atom_sites_solution_hydrogens geom
_atom_sites_solution_primary direct
_atom_sites_solution_secondary difmap
_audit_creation_method SHELXL-97
_cell_angle_alpha 90.00
_cell_angle_beta 116.536(2)
_cell_angle_gamma 90.00
_cell_formula_units_Z 8
_cell_length_a 15.0911(14)
_cell_length_b 8.8890(8)
_cell_length_c 16.0727(15)
_cell_measurement_reflns_used 6244
_cell_measurement_temperature 293(2)
_cell_measurement_theta_max 27.00
_cell_measurement_theta_min 2.74
_cell_volume 1928.9(3)
_computing_cell_refinement 'SAINT (Bruker, 2000)'
_computing_data_collection 'SMART (Bruker, 2000)'
_computing_data_reduction 'SAINT (Bruker, 2000)'
_computing_molecular_graphics 'XP in SHELXTL (Sheldrick, 1998)'
_computing_publication_material 'SHELXTL (Sheldrick, 1998)'
_computing_structure_refinement 'SHELXL97 (Sheldrick, 1997)'
_computing_structure_solution 'SHELXS97 (Sheldrick, 1997)'
_diffrn_ambient_temperature 293(2)
_diffrn_detector_area_resol_mean 0.68
_diffrn_measured_fraction_theta_full 0.999
_diffrn_measured_fraction_theta_max 0.999
_diffrn_measurement_device_type 'Bruker SMART APEX CCD area-detector'
_diffrn_measurement_method '\f and \w'
_diffrn_radiation_monochromator graphite
_diffrn_radiation_source 'fine-focus sealed tube'
_diffrn_radiation_type MoK\a
_diffrn_radiation_wavelength 0.71073
_diffrn_reflns_av_R_equivalents 0.0217
_diffrn_reflns_av_sigmaI/netI 0.0287
_diffrn_reflns_limit_h_max 19
_diffrn_reflns_limit_h_min -19
_diffrn_reflns_limit_k_max 11
_diffrn_reflns_limit_k_min -9
_diffrn_reflns_limit_l_max 17
_diffrn_reflns_limit_l_min -20
_diffrn_reflns_number 6244
_diffrn_reflns_theta_full 27.00
_diffrn_reflns_theta_max 27.00
_diffrn_reflns_theta_min 2.74
_diffrn_standards_decay_% 0
_exptl_absorpt_coefficient_mu 2.091
_exptl_absorpt_correction_T_max 0.7875
_exptl_absorpt_correction_T_min 0.6230
_exptl_absorpt_correction_type multi-scan
_exptl_absorpt_process_details '(SADABS; Bruker, 2000)'
_exptl_crystal_colour colorless
_exptl_crystal_density_diffrn 2.114
_exptl_crystal_density_method 'not measured'
_exptl_crystal_description platelet
_exptl_crystal_F_000 1200
_exptl_crystal_size_max 0.25
_exptl_crystal_size_mid 0.20
_exptl_crystal_size_min 0.12
_refine_diff_density_max 1.078
_refine_diff_density_min -0.470
_refine_ls_extinction_method none
_refine_ls_goodness_of_fit_ref 1.032
_refine_ls_hydrogen_treatment constr
_refine_ls_matrix_type full
_refine_ls_number_parameters 155
_refine_ls_number_reflns 2110
_refine_ls_number_restraints 10
_refine_ls_restrained_S_all 1.033
_refine_ls_R_factor_all 0.0386
_refine_ls_R_factor_gt 0.0319
_refine_ls_shift/su_max 0.003
_refine_ls_shift/su_mean 0.000
_refine_ls_structure_factor_coef Fsqd
_refine_ls_weighting_details 'calc w=1/[\s^2^(Fo^2^)+(0.0010P)^2^+6.2000P] where P=(Fo^2^+2Fc^2^)/3'
_refine_ls_weighting_scheme calc
_refine_ls_wR_factor_gt 0.0625
_refine_ls_wR_factor_ref 0.0646
_reflns_number_gt 1777
_reflns_number_total 2110
_reflns_threshold_expression >2sigma(I)
_cod_data_source_file gd3152.cif
_cod_data_source_block I
_cod_depositor_comments
;
The following automatic conversions were performed:
'_symmetry_cell_setting' value 'Monoclinic' changed to 'monoclinic'
according to '/home/saulius/struct/CIF-dictionaries/cif_core.dic'
dictionary named 'cif_core.dic' version 2.4.1 from 2010-06-29.

Automatic conversion script
Id: cif_fix_enum 1527 2010-12-29 10:47:43Z saulius 

The following automatic conversions were performed:

'_symmetry_cell_setting' value 'Monoclinic' changed to 'monoclinic'
according to /home/saulius/struct/CIF-dictionaries/cif_core.dic
dictionary named 'cif_core.dic' version 2.4.1 from 2010-06-29.

Automatic conversion script
Id: cif_fix_values 1715 2011-07-08 13:25:40Z adriana 
;
_cod_original_sg_symbol_Hall '-C 2yc '
_cod_original_sg_symbol_H-M C2/c
_cod_database_code 2016324
_cod_database_fobs_code 2016324

loop_
_symmetry_equiv_pos_as_xyz
'x, y, z'
'-x, y, -z+1/2'
'x+1/2, y+1/2, z'
'-x+1/2, y+1/2, -z+1/2'
'-x, -y, -z'
'x, -y, z-1/2'
'-x+1/2, -y+1/2, -z'
'x+1/2, -y+1/2, z-1/2'

loop_
_atom_site_type_symbol
_atom_site_label
_atom_site_fract_x
_atom_site_fract_y
_atom_site_fract_z
_atom_site_U_iso_or_equiv
_atom_site_adp_type
_atom_site_calc_flag
_atom_site_refinement_flags
_atom_site_occupancy
_atom_site_disorder_group
Ag Ag1 0.594132(12) 0.41694(2) 0.248063(12) 0.05581(5) Uani d . 1 .
O O1 0.63654(13) 0.6739(2) 0.21900(14) 0.0801(6) Uani d D 1 .
O O2 0.73516(19) 0.8439(4) 0.2125(2) 0.0913(11) Uani d PD 0.62 1
O O3 0.7492(2) 0.7578(4) 0.34127(17) 0.0756(10) Uani d PD 0.62 1
O O2' 0.7508(3) 0.7598(7) 0.2039(3) 0.0797(17) Uani d PD 0.38 2
O O3' 0.7414(7) 0.8243(7) 0.3282(4) 0.160(4) Uani d PD 0.38 2
O O4 0.63909(13) 0.64135(17) 0.42184(12) 0.0689(5) Uani d . 1 .
H H4A 0.6711 0.6760 0.3964 0.103 Uiso calc R 1 .
N N1 0.70917(12) 0.7554(2) 0.25556(12) 0.0558(5) Uani d D 1 .
N N2 0.60729(13) 0.49417(19) 0.38838(12) 0.0515(5) Uani d . 1 .
N N3 0.63574(16) 0.4589(2) 0.54136(14) 0.0700(7) Uani d . 1 .
H H3A 0.6581 0.5487 0.5573 0.084 Uiso calc R 1 .
H H3B 0.6327 0.3986 0.5818 0.084 Uiso calc R 1 .
N N4 0.48737(12) 0.2307(2) 0.35481(12) 0.0500(5) Uani d . 1 .
C C1 0.60598(14) 0.4134(2) 0.45445(14) 0.0468(5) Uani d . 1 .
C C2 0.57274(13) 0.2543(2) 0.43098(13) 0.0452(5) Uani d . 1 .
C C3 0.62987(16) 0.1385(3) 0.48508(16) 0.0570(7) Uani d . 1 .
H H3 0.6885 0.1588 0.5379 0.068 Uiso calc R 1 .
C C4 0.59952(18) -0.0076(3) 0.46035(18) 0.0652(8) Uani d . 1 .
H H4B 0.6375 -0.0875 0.4958 0.078 Uiso calc R 1 .
C C5 0.51281(18) -0.0330(3) 0.38300(18) 0.0658(8) Uani d . 1 .
H H5 0.4906 -0.1307 0.3646 0.079 Uiso calc R 1 .
C C6 0.45888(17) 0.0874(3) 0.33281(18) 0.0618(7) Uani d . 1 .
H H6 0.3993 0.0688 0.2807 0.074 Uiso calc R 1 .

loop_
_atom_site_aniso_label
_atom_site_aniso_U_11
_atom_site_aniso_U_22
_atom_site_aniso_U_33
_atom_site_aniso_U_12
_atom_site_aniso_U_13
_atom_site_aniso_U_23
Ag1 0.05009(7) 0.05369(10) 0.05920(9) -0.00540(8) 0.02043(6) -0.00449(8)
O1 0.0689(9) 0.0584(10) 0.0964(12) -0.0178(8) 0.0221(9) 0.0136(9)
O2 0.0511(13) 0.103(2) 0.105(2) -0.0069(15) 0.0208(13) 0.0583(16)
O3 0.0965(17) 0.0725(18) 0.0516(14) -0.0257(16) 0.0274(13) -0.0160(13)
O2' 0.052(2) 0.121(4) 0.059(2) -0.002(3) 0.0198(18) 0.037(3)
O3' 0.169(7) 0.111(5) 0.147(6) -0.008(5) 0.023(5) -0.087(4)
O4 0.0955(10) 0.0391(8) 0.0785(10) -0.0145(8) 0.0446(8) -0.0114(7)
N1 0.0474(8) 0.0505(10) 0.0642(10) -0.0037(8) 0.0200(7) 0.0071(9)
N2 0.0631(9) 0.0314(8) 0.0600(9) -0.0047(8) 0.0275(7) -0.0061(7)
N3 0.1002(13) 0.0562(11) 0.0522(10) -0.0187(11) 0.0326(9) -0.0117(8)
N4 0.0488(8) 0.0426(9) 0.0541(9) -0.0053(8) 0.0190(7) 0.0006(7)
C1 0.0455(8) 0.0408(10) 0.0512(10) 0.0011(9) 0.0191(7) -0.0010(9)
C2 0.0486(8) 0.0429(10) 0.0471(9) -0.0013(9) 0.0239(7) -0.0010(8)
C3 0.0568(11) 0.0498(12) 0.0549(12) 0.0012(10) 0.0165(10) 0.0018(10)
C4 0.0731(13) 0.0460(12) 0.0711(14) 0.0061(11) 0.0273(11) 0.0083(11)
C5 0.0755(13) 0.0413(12) 0.0804(15) -0.0109(11) 0.0347(11) -0.0044(11)
C6 0.0571(11) 0.0486(12) 0.0708(14) -0.0131(11) 0.0207(10) -0.0054(11)

loop_
_atom_type_symbol
_atom_type_description
_atom_type_scat_dispersion_real
_atom_type_scat_dispersion_imag
_atom_type_scat_source
C C 0.0033 0.0016 'International Tables Vol C Tables 4.2.6.8 and 6.1.1.4'
H H 0.0000 0.0000 'International Tables Vol C Tables 4.2.6.8 and 6.1.1.4'
N N 0.0061 0.0033 'International Tables Vol C Tables 4.2.6.8 and 6.1.1.4'
O O 0.0106 0.0060 'International Tables Vol C Tables 4.2.6.8 and 6.1.1.4'
Ag Ag -0.8971 1.1015 'International Tables Vol C Tables 4.2.6.8 and 6.1.1.4'

loop_
_geom_angle_atom_site_label_1
_geom_angle_atom_site_label_2
_geom_angle_atom_site_label_3
_geom_angle_site_symmetry_1
_geom_angle_site_symmetry_3
_geom_angle
_geom_angle_publ_flag
N4 Ag1 N2 2_655 . 135.92(7) yes
N4 Ag1 O2 2_655 4_645 99.20(8) yes
N2 Ag1 O2 . 4_645 101.94(9) yes
N4 Ag1 O1 2_655 . 129.56(7) yes
N2 Ag1 O1 . . 89.61(7) yes
O2 Ag1 O1 4_645 . 87.87(9) yes
N4 Ag1 O2' 2_655 4_645 86.89(12) ?
N2 Ag1 O2' . 4_645 101.80(10) ?
O1 Ag1 O2' . 4_645 106.59(14) ?
O2 Ag1 Ag1 4_645 2_655 158.63(9) yes
O2' Ag1 Ag1 4_645 2_655 141.50(13) ?
N1 O1 Ag1 . . 135.09(14) yes
N1 O2 Ag1 . 4_655 126.18(18) yes
N1 O2' Ag1 . 4_655 119.2(3) ?
N2 O4 H4A . . 109.5 ?
O3' N1 O1 . . 130.6(5) ?
O1 N1 O2 . . 123.7(2) ?
O1 N1 O3 . . 115.7(2) ?
O2 N1 O3 . . 120.1(2) ?
O3' N1 O2' . . 121.4(6) ?
O1 N1 O2' . . 108.0(3) ?
C1 N2 O4 . . 109.22(18) ?
C1 N2 Ag1 . . 128.36(14) ?
O4 N2 Ag1 . . 121.30(14) yes
C1 N3 H3A . . 120.0 ?
C1 N3 H3B . . 120.0 ?
H3A N3 H3B . . 120.0 ?
C2 N4 C6 . . 117.05(18) ?
C2 N4 Ag1 . 2_655 122.50(14) ?
C6 N4 Ag1 . 2_655 119.64(13) ?
N2 C1 N3 . . 125.2(2) ?
N2 C1 C2 . . 116.53(19) ?
N3 C1 C2 . . 118.2(2) ?
N4 C2 C3 . . 122.42(19) ?
N4 C2 C1 . . 117.23(17) ?
C3 C2 C1 . . 120.33(17) ?
C2 C3 C4 . . 119.37(19) ?
C2 C3 H3 . . 120.3 ?
C4 C3 H3 . . 120.3 ?
C5 C4 C3 . . 118.7(2) ?
C5 C4 H4B . . 120.6 ?
C3 C4 H4B . . 120.6 ?
C4 C5 C6 . . 119.0(2) ?
C4 C5 H5 . . 120.5 ?
C6 C5 H5 . . 120.5 ?
N4 C6 C5 . . 123.5(2) ?
N4 C6 H6 . . 118.3 ?
C5 C6 H6 . . 118.3 ?

loop_
_geom_bond_atom_site_label_1
_geom_bond_atom_site_label_2
_geom_bond_site_symmetry_2
_geom_bond_distance
_geom_bond_publ_flag
Ag1 N4 2_655 2.2741(17) yes
Ag1 N2 . 2.280(2) yes
Ag1 O2 4_645 2.450(3) yes
Ag1 O1 . 2.4726(18) yes
Ag1 O2' 4_645 2.531(5) yes
Ag1 Ag1 2_655 2.8695(5) yes
O1 N1 . 1.223(2) yes
O2 N1 . 1.223(4) yes
O2 Ag1 4_655 2.450(3) yes
O3 N1 . 1.233(3) yes
O2' N1 . 1.246(5) yes
O2' Ag1 4_655 2.531(5) ?
O3' N1 . 1.211(5) yes
O4 N2 . 1.414(2) yes
O4 H4A . 0.8200 ?
N2 C1 . 1.289(3) yes
N3 C1 . 1.325(3) yes
N3 H3A . 0.8600 ?
N3 H3B . 0.8600 ?
N4 C2 . 1.339(2) ?
N4 C6 . 1.340(3) ?
C1 C2 . 1.492(3) ?
C2 C3 . 1.374(3) ?
C3 C4 . 1.375(3) ?
C3 H3 . 0.9300 ?
C4 C5 . 1.362(3) ?
C4 H4B . 0.9300 ?
C5 C6 . 1.368(3) ?
C5 H5 . 0.9300 ?
C6 H6 . 0.9300 ?

loop_
_geom_hbond_atom_site_label_D
_geom_hbond_atom_site_label_H
_geom_hbond_atom_site_label_A
_geom_hbond_site_symmetry_A
_geom_hbond_distance_DH
_geom_hbond_distance_HA
_geom_hbond_distance_DA
_geom_hbond_angle_DHA
O4 H4A O3 . 0.82 1.91 2.726(4) 178.0
O4 H4A O3' . 0.82 2.26 3.061(10) 166.1
N3 H3A O3 7_666 0.86 2.35 3.161(3) 156.6
N3 H3B O1 6_566 0.86 2.27 3.085(3) 157.5
C3 H3 O2 6_566 0.93 2.57 3.274(4) 132.8
C3 H3 O2' 6_566 0.93 2.51 3.284(5) 141.2
